data_2217368
loop_
_publ_author_name
'Chao Qin'

_publ_section_title
Bis(3,5-dicarboxybenzoato-\k^2^<i>O</i>,<i>O</i>')(1,10-phenanthroline-\k^2^<i>N</i>,<i>N</i>')cadmium(II)
_journal_coeditor_code XU2344
_journal_issue 1
_journal_name_full 'Acta Crystallographica Section E'
_journal_page_first m34
_journal_page_last m34
_journal_paper_doi 10.1107/S1600536807053664
_journal_volume 64
_journal_year 2008
_chemical_formula_iupac '[Cd (C9 H5 O6)2 (C12 H8 N2)]'
_chemical_formula_moiety 'C30 H18 Cd N2 O12'
_chemical_formula_sum 'C30 H18 Cd N2 O12'
_chemical_formula_weight 710.86
_chemical_name_systematic Bis(3,5-dicarboxybenzoato-\k^2^O,O')(1,10-phenanthroline-\k^2^N,N')cadmium(II)
_space_group_IT_number 15
_symmetry_cell_setting monoclinic
_symmetry_space_group_name_Hall '-C 2yc'
_symmetry_space_group_name_H-M 'C 1 2/c 1'
_atom_sites_solution_hydrogens geom
_atom_sites_solution_primary direct
_atom_sites_solution_secondary difmap
_audit_creation_method SHELXL97
_cell_angle_alpha 90.00
_cell_angle_beta 96.32(3)
_cell_angle_gamma 90.00
_cell_formula_units_Z 4
_cell_length_a 9.838(2)
_cell_length_b 16.541(3)
_cell_length_c 16.681(3)
_cell_measurement_reflns_used 5790
_cell_measurement_temperature 298(2)
_cell_measurement_theta_max 27.48
_cell_measurement_theta_min 2.42
_cell_volume 2698.0(9)
_computing_cell_refinement 'SAINT (Bruker, 1999)'
_computing_data_collection 'SMART (Bruker, 1997)'
_computing_data_reduction 'SAINT (Bruker, 1999)'
_computing_molecular_graphics 'SHELXTL-Plus (Sheldrick, 1990)'
_computing_publication_material 'SHELXL97 (Sheldrick, 1997)'
_computing_structure_refinement 'SHELXL97 (Sheldrick, 1997)'
_computing_structure_solution 'SHELXS97 (Sheldrick, 1997)'
_diffrn_ambient_temperature 298(2)
_diffrn_measured_fraction_theta_full 0.997
_diffrn_measured_fraction_theta_max 0.997
_diffrn_measurement_device_type 'Bruker APEX CCD area-detector'
_diffrn_measurement_method '\f and \w'
_diffrn_radiation_monochromator graphite
_diffrn_radiation_source 'fine-focus sealed tube'
_diffrn_radiation_type MoK\a
_diffrn_radiation_wavelength 0.71069
_diffrn_reflns_av_R_equivalents 0.0332
_diffrn_reflns_av_sigmaI/netI 0.0349
_diffrn_reflns_limit_h_max 12
_diffrn_reflns_limit_h_min -12
_diffrn_reflns_limit_k_max 21
_diffrn_reflns_limit_k_min -21
_diffrn_reflns_limit_l_max 21
_diffrn_reflns_limit_l_min -21
_diffrn_reflns_number 5790
_diffrn_reflns_theta_full 27.48
_diffrn_reflns_theta_max 27.48
_diffrn_reflns_theta_min 2.42
_diffrn_standards_interval_count 0
_diffrn_standards_interval_time 0
_diffrn_standards_number 0
_exptl_absorpt_coefficient_mu 0.884
_exptl_absorpt_correction_T_max 0.8158
_exptl_absorpt_correction_T_min 0.7650
_exptl_absorpt_correction_type multi-scan
_exptl_absorpt_process_details '(SADABS; Sheldrick, 1996)'
_exptl_crystal_colour colourless
_exptl_crystal_density_diffrn 1.750
_exptl_crystal_density_method 'not measured'
_exptl_crystal_description block
_exptl_crystal_F_000 1424
_exptl_crystal_size_max 0.32
_exptl_crystal_size_mid 0.26
_exptl_crystal_size_min 0.24
_refine_diff_density_max 0.460
_refine_diff_density_min -0.564
_refine_ls_extinction_method none
_refine_ls_goodness_of_fit_ref 1.051
_refine_ls_hydrogen_treatment constr
_refine_ls_matrix_type full
_refine_ls_number_parameters 204
_refine_ls_number_reflns 3095
_refine_ls_number_restraints 0
_refine_ls_restrained_S_all 1.051
_refine_ls_R_factor_all 0.0337
_refine_ls_R_factor_gt 0.0296
_refine_ls_shift/su_max 0.000
_refine_ls_shift/su_mean 0.000
_refine_ls_structure_factor_coef Fsqd
_refine_ls_weighting_details 'calc w = 1/[\s^2^(Fo^2^)+(0.0396P)^2^+1.679P] where P=(Fo^2^+2Fc^2^)/3'
_refine_ls_weighting_scheme calc
_refine_ls_wR_factor_gt 0.0710
_refine_ls_wR_factor_ref 0.0730
_reflns_number_gt 2834
_reflns_number_total 3095
_reflns_threshold_expression I>2\s(I)
_cod_data_source_file xu2344.cif
_cod_data_source_block I
_cod_original_cell_volume 2698.1(9)
_cod_original_sg_symbol_H-M 'C 2/c'
_cod_database_code 2217368
_cod_database_fobs_code 2217368

loop_
_symmetry_equiv_pos_as_xyz
'x, y, z'
'-x, y, -z+1/2'
'x+1/2, y+1/2, z'
'-x+1/2, y+1/2, -z+1/2'
'-x, -y, -z'
'x, -y, z-1/2'
'-x+1/2, -y+1/2, -z'
'x+1/2, -y+1/2, z-1/2'

loop_
_atom_site_type_symbol
_atom_site_label
_atom_site_fract_x
_atom_site_fract_y
_atom_site_fract_z
_atom_site_U_iso_or_equiv
_atom_site_adp_type
_atom_site_calc_flag
_atom_site_refinement_flags
_atom_site_occupancy
Cd Cd1 0.0000 0.095232(10) 0.2500 0.03259(8) Uani d S 1
O O1 -0.04641(13) 0.16023(9) 0.36635(9) 0.0375(3) Uani d . 1
O O2 0.15070(14) 0.18897(9) 0.32348(10) 0.0413(3) Uani d . 1
O O3 -0.22565(16) 0.33500(11) 0.56195(12) 0.0573(5) Uani d . 1
H H3A -0.2837 0.3482 0.5911 0.086 Uiso calc R 1
O O4 -0.10746(19) 0.43487(13) 0.62596(12) 0.0609(5) Uani d . 1
O O5 0.42788(16) 0.41835(12) 0.44051(11) 0.0528(5) Uani d . 1
H H5A 0.4928 0.4496 0.4480 0.079 Uiso calc R 1
O O6 0.34627(16) 0.49693(11) 0.53307(11) 0.0512(4) Uani d . 1
N N1 0.13969(15) -0.01388(10) 0.26674(9) 0.0307(3) Uani d . 1
C C1 0.07969(18) 0.27267(11) 0.42660(11) 0.0292(3) Uani d . 1
C C2 -0.02139(18) 0.29186(12) 0.47520(12) 0.0327(4) Uani d . 1
H H2 -0.0985 0.2593 0.4745 0.039 Uiso calc R 1
C C4 -0.00817(18) 0.35978(12) 0.52518(12) 0.0328(4) Uani d . 1
C C5 0.1072(2) 0.40796(12) 0.52686(13) 0.0340(4) Uani d . 1
H H5 0.1162 0.4534 0.5599 0.041 Uiso calc R 1
C C6 0.20969(19) 0.38836(12) 0.47902(12) 0.0319(4) Uani d . 1
C C7 0.19579(18) 0.32127(12) 0.42853(12) 0.0312(4) Uani d . 1
H H7 0.2639 0.3088 0.3961 0.037 Uiso calc R 1
C C8 0.06177(17) 0.20275(11) 0.36910(11) 0.0296(3) Uani d . 1
C C9 -0.1171(2) 0.38168(14) 0.57696(14) 0.0395(4) Uani d . 1
C C10 0.2741(2) -0.01298(14) 0.28658(13) 0.0409(4) Uani d . 1
H H10 0.3193 0.0365 0.2907 0.049 Uiso calc R 1
C C11 0.3497(2) -0.08376(17) 0.30141(16) 0.0496(6) Uani d . 1
H H11 0.4434 -0.0812 0.3169 0.060 Uiso calc R 1
C C12 0.2851(2) -0.15675(15) 0.29300(15) 0.0496(6) Uani d . 1
H H12 0.3348 -0.2043 0.3020 0.060 Uiso calc R 1
C C13 0.1425(2) -0.15987(12) 0.27059(13) 0.0383(4) Uani d . 1
C C14 0.07359(18) -0.08582(10) 0.25986(11) 0.0278(3) Uani d . 1
C C15 0.0681(3) -0.23439(13) 0.26011(16) 0.0517(6) Uani d . 1
H H15 0.1146 -0.2833 0.2674 0.062 Uiso calc R 1
C C17 0.33550(19) 0.43895(13) 0.48512(12) 0.0346(4) Uani d . 1

loop_
_atom_site_aniso_label
_atom_site_aniso_U_11
_atom_site_aniso_U_22
_atom_site_aniso_U_33
_atom_site_aniso_U_12
_atom_site_aniso_U_13
_atom_site_aniso_U_23
Cd1 0.04347(13) 0.02012(10) 0.03363(12) 0.000 0.00178(8) 0.000
O1 0.0322(7) 0.0345(7) 0.0470(8) -0.0104(5) 0.0101(6) -0.0124(6)
O2 0.0349(7) 0.0409(8) 0.0502(9) -0.0100(6) 0.0148(6) -0.0157(7)
O3 0.0398(8) 0.0598(10) 0.0774(12) -0.0229(8) 0.0290(8) -0.0310(9)
O4 0.0555(10) 0.0641(12) 0.0674(12) -0.0212(9) 0.0270(9) -0.0347(10)
O5 0.0361(8) 0.0668(11) 0.0580(11) -0.0252(7) 0.0176(7) -0.0225(8)
O6 0.0420(8) 0.0523(10) 0.0612(10) -0.0246(7) 0.0142(7) -0.0223(8)
N1 0.0301(7) 0.0288(7) 0.0329(8) -0.0011(6) 0.0025(6) -0.0002(6)
C1 0.0274(8) 0.0265(8) 0.0333(9) -0.0045(6) 0.0011(6) -0.0018(7)
C2 0.0291(8) 0.0313(9) 0.0378(10) -0.0098(7) 0.0045(7) -0.0042(7)
C4 0.0301(8) 0.0329(9) 0.0360(10) -0.0082(7) 0.0067(7) -0.0053(7)
C5 0.0325(9) 0.0334(10) 0.0364(10) -0.0110(7) 0.0047(7) -0.0082(7)
C6 0.0282(9) 0.0334(9) 0.0339(9) -0.0100(7) 0.0024(7) -0.0021(7)
C7 0.0261(8) 0.0328(9) 0.0345(9) -0.0053(7) 0.0030(6) -0.0018(7)
C8 0.0281(8) 0.0261(8) 0.0342(9) -0.0020(6) 0.0016(6) -0.0006(7)
C9 0.0368(10) 0.0383(10) 0.0455(12) -0.0117(8) 0.0133(8) -0.0105(9)
C10 0.0348(10) 0.0482(12) 0.0392(11) -0.0078(8) 0.0025(8) -0.0022(9)
C11 0.0318(10) 0.0682(16) 0.0482(13) 0.0088(10) 0.0018(9) -0.0036(11)
C12 0.0462(12) 0.0504(14) 0.0509(13) 0.0225(10) -0.0002(9) -0.0056(10)
C13 0.0440(11) 0.0317(10) 0.0390(11) 0.0110(8) 0.0037(8) -0.0008(8)
C14 0.0315(9) 0.0260(9) 0.0261(9) 0.0015(6) 0.0043(6) -0.0003(6)
C15 0.0697(15) 0.0252(10) 0.0590(15) 0.0095(9) 0.0020(11) -0.0005(9)
C17 0.0313(9) 0.0375(10) 0.0354(10) -0.0127(8) 0.0055(7) -0.0045(8)

loop_
_atom_type_symbol
_atom_type_description
_atom_type_scat_dispersion_real
_atom_type_scat_dispersion_imag
_atom_type_scat_source
C C 0.0033 0.0016 'International Tables Vol C Tables 4.2.6.8 and 6.1.1.4'
H H 0.0000 0.0000 'International Tables Vol C Tables 4.2.6.8 and 6.1.1.4'
N N 0.0061 0.0033 'International Tables Vol C Tables 4.2.6.8 and 6.1.1.4'
O O 0.0106 0.0060 'International Tables Vol C Tables 4.2.6.8 and 6.1.1.4'
Cd Cd -0.8075 1.2024 'International Tables Vol C Tables 4.2.6.8 and 6.1.1.4'

loop_
_geom_angle_atom_site_label_1
_geom_angle_atom_site_label_2
_geom_angle_atom_site_label_3
_geom_angle_site_symmetry_1
_geom_angle_site_symmetry_3
_geom_angle
N1 Cd1 N1 2 . 74.48(8)
N1 Cd1 O1 2 . 107.52(5)
N1 Cd1 O1 . . 116.15(6)
N1 Cd1 O1 2 2 116.15(6)
N1 Cd1 O1 . 2 107.52(5)
O1 Cd1 O1 . 2 124.47(8)
N1 Cd1 O2 2 . 156.02(6)
N1 Cd1 O2 . . 96.89(6)
O1 Cd1 O2 . . 55.61(5)
O1 Cd1 O2 2 . 87.71(6)
N1 Cd1 O2 2 2 96.89(6)
N1 Cd1 O2 . 2 156.02(6)
O1 Cd1 O2 . 2 87.71(6)
O1 Cd1 O2 2 2 55.61(5)
O2 Cd1 O2 . 2 99.04(8)
N1 Cd1 C8 2 . 134.67(6)
N1 Cd1 C8 . . 110.57(6)
O1 Cd1 C8 . . 28.25(5)
O1 Cd1 C8 2 . 105.31(6)
O2 Cd1 C8 . . 27.55(5)
O2 Cd1 C8 2 . 91.54(6)
N1 Cd1 C8 2 2 110.57(6)
N1 Cd1 C8 . 2 134.67(6)
O1 Cd1 C8 . 2 105.31(6)
O1 Cd1 C8 2 2 28.25(5)
O2 Cd1 C8 . 2 91.54(6)
O2 Cd1 C8 2 2 27.55(5)
C8 Cd1 C8 . 2 97.07(8)
C8 O1 Cd1 . . 92.62(11)
C8 O2 Cd1 . . 89.68(11)
C9 O3 H3A . . 109.5
C17 O5 H5A . . 109.5
C10 N1 C14 . . 119.13(17)
C10 N1 Cd1 . . 126.54(14)
C14 N1 Cd1 . . 114.20(11)
C2 C1 C7 . . 119.52(17)
C2 C1 C8 . . 120.57(16)
C7 C1 C8 . . 119.83(17)
C1 C2 C4 . . 120.49(16)
C1 C2 H2 . . 119.8
C4 C2 H2 . . 119.8
C5 C4 C2 . . 119.82(17)
C5 C4 C9 . . 119.20(18)
C2 C4 C9 . . 120.98(16)
C4 C5 C6 . . 119.90(18)
C4 C5 H5 . . 120.0
C6 C5 H5 . . 120.0
C7 C6 C5 . . 120.28(16)
C7 C6 C17 . . 121.04(18)
C5 C6 C17 . . 118.65(17)
C6 C7 C1 . . 119.98(17)
C6 C7 H7 . . 120.0
C1 C7 H7 . . 120.0
O2 C8 O1 . . 121.27(17)
O2 C8 C1 . . 119.47(16)
O1 C8 C1 . . 119.22(16)
O2 C8 Cd1 . . 62.77(10)
O1 C8 Cd1 . . 59.14(10)
C1 C8 Cd1 . . 169.85(13)
O4 C9 O3 . . 124.2(2)
O4 C9 C4 . . 124.38(18)
O3 C9 C4 . . 111.46(18)
N1 C10 C11 . . 122.1(2)
N1 C10 H10 . . 118.9
C11 C10 H10 . . 118.9
C12 C11 C10 . . 119.4(2)
C12 C11 H11 . . 120.3
C10 C11 H11 . . 120.3
C11 C12 C13 . . 119.8(2)
C11 C12 H12 . . 120.1
C13 C12 H12 . . 120.1
C14 C13 C12 . . 117.01(19)
C14 C13 C15 . . 120.15(19)
C12 C13 C15 . . 122.83(19)
N1 C14 C13 . . 122.39(17)
N1 C14 C14 . 2 118.52(10)
C13 C14 C14 . 2 119.08(12)
C15 C15 C13 2 . 120.75(12)
C15 C15 H15 2 . 119.6
C13 C15 H15 . . 119.6
O6 C17 O5 . . 124.15(17)
O6 C17 C6 . . 119.21(18)
O5 C17 C6 . . 116.62(18)

loop_
_geom_bond_atom_site_label_1
_geom_bond_atom_site_label_2
_geom_bond_site_symmetry_2
_geom_bond_distance
_geom_bond_publ_flag
Cd1 N1 2 2.2671(16) ?
Cd1 N1 . 2.2671(16) y
Cd1 O1 . 2.3079(14) y
Cd1 O1 2 2.3079(14) ?
Cd1 O2 . 2.3883(15) y
Cd1 O2 2 2.3883(15) ?
Cd1 C8 . 2.6858(19) ?
Cd1 C8 2 2.6858(19) ?
O1 C8 . 1.272(2) ?
O2 C8 . 1.242(2) ?
O3 C9 . 1.319(2) ?
O3 H3A . 0.8200 ?
O4 C9 . 1.198(3) ?
O5 C17 . 1.283(3) ?
O5 H5A . 0.8200 ?
O6 C17 . 1.246(3) ?
N1 C10 . 1.327(2) ?
N1 C14 . 1.355(2) ?
C1 C2 . 1.387(3) ?
C1 C7 . 1.394(2) ?
C1 C8 . 1.500(2) ?
C2 C4 . 1.397(3) ?
C2 H2 . 0.9300 ?
C4 C5 . 1.385(2) ?
C4 C9 . 1.493(3) ?
C5 C6 . 1.391(3) ?
C5 H5 . 0.9300 ?
C6 C7 . 1.391(3) ?
C6 C17 . 1.488(2) ?
C7 H7 . 0.9300 ?
C10 C11 . 1.395(3) ?
C10 H10 . 0.9300 ?
C11 C12 . 1.364(4) ?
C11 H11 . 0.9300 ?
C12 C13 . 1.412(3) ?
C12 H12 . 0.9300 ?
C13 C14 . 1.402(3) ?
C13 C15 . 1.434(3) ?
C14 C14 2 1.449(4) ?
C15 C15 2 1.345(5) ?
C15 H15 . 0.9300 ?

loop_
_geom_hbond_atom_site_label_D
_geom_hbond_atom_site_label_H
_geom_hbond_atom_site_label_A
_geom_hbond_site_symmetry_A
_geom_hbond_distance_DH
_geom_hbond_distance_HA
_geom_hbond_distance_DA
_geom_hbond_angle_DHA
O3 H3A O1 7_456 0.82 1.89 2.656(2) 155
O5 H5A O6 5_666 0.82 1.81 2.623(2) 170
C2 H2 O3 7_456 0.93 2.36 3.262(3) 164
